data_7125911
loop_
_publ_author_name
'Shen, Lingyi'
'Zhao, Yanxia'
'Dai, Dihua'
'Yang, Ying-Wei'
'Wu, Biao'
'Yang, Xiao-Juan'

_publ_section_title
;
 Stabilization of Grignard reagents by a pillar[5]arene host - Schlenk
 equilibria and Grignard reactions.
;
_journal_issue 9
_journal_name_full 'Chemical communications (Cambridge, England)'
_journal_page_first 1381
_journal_page_last 1384
_journal_paper_doi 10.1039/c9cc08728a
_journal_volume 56
_journal_year 2020
_chemical_formula_moiety 'C27.33 H58.54 Br0.13 Mg2 O2, C45 H49 O10'
_chemical_formula_sum 'C72.34 H107.54 Br0.14 Mg2 O12'
_chemical_formula_weight 1228.54
_space_group_crystal_system triclinic
_space_group_IT_number 2
_space_group_name_Hall '-P 1'
_space_group_name_H-M_alt 'P -1'
_atom_sites_solution_hydrogens geom
_audit_creation_date 2019-07-23
_audit_creation_method
;
Olex2 1.2
(compiled 2018.05.29 svn.r3508 for OlexSys, GUI svn.r5506)
;
_audit_update_record
;
2019-07-23 deposited with the CCDC.	2020-01-07 downloaded from the CCDC.
;
_cell_angle_alpha 75.943(17)
_cell_angle_beta 88.27(2)
_cell_angle_gamma 73.195(16)
_cell_formula_units_Z 2
_cell_length_a 11.959(8)
_cell_length_b 13.536(9)
_cell_length_c 22.775(13)
_cell_measurement_reflns_used 9163
_cell_measurement_temperature 150(2)
_cell_measurement_theta_max 24.88
_cell_measurement_theta_min 2.34
_cell_volume 3420(4)
_computing_cell_refinement 'SAINT V8.38A (?, 2016)'
_computing_data_reduction 'SAINT V8.38A (?, 2016)'
_computing_molecular_graphics 'Olex2 (Dolomanov et al., 2009)'
_computing_publication_material 'Olex2 (Dolomanov et al., 2009)'
_computing_structure_refinement 'XL (Sheldrick, 2008)'
_diffrn_ambient_temperature 150.01
_diffrn_measured_fraction_theta_full 0.989
_diffrn_measured_fraction_theta_max 0.989
_diffrn_measurement_device_type 'Bruker D8 Venture photon II'
_diffrn_measurement_method '\f and \w scans'
_diffrn_radiation_type MoK\a
_diffrn_radiation_wavelength 0.71073
_diffrn_reflns_av_R_equivalents 0.0408
_diffrn_reflns_av_unetI/netI 0.0283
_diffrn_reflns_Laue_measured_fraction_full 0.989
_diffrn_reflns_Laue_measured_fraction_max 0.989
_diffrn_reflns_limit_h_max 14
_diffrn_reflns_limit_h_min -14
_diffrn_reflns_limit_k_max 16
_diffrn_reflns_limit_k_min -16
_diffrn_reflns_limit_l_max 27
_diffrn_reflns_limit_l_min -27
_diffrn_reflns_number 76891
_diffrn_reflns_point_group_measured_fraction_full 0.989
_diffrn_reflns_point_group_measured_fraction_max 0.989
_diffrn_reflns_theta_full 25.240
_diffrn_reflns_theta_max 25.240
_diffrn_reflns_theta_min 2.137
_diffrn_standards_number 0
_exptl_absorpt_coefficient_mu 0.174
_exptl_absorpt_correction_T_max 0.7452
_exptl_absorpt_correction_T_min 0.7054
_exptl_absorpt_correction_type multi-scan
_exptl_absorpt_process_details
;
SADABS-2016/2 (Bruker,2016/2) was used for absorption correction.
wR2(int) was 0.1105 before and 0.0579 after correction.
The Ratio of minimum to maximum transmission is 0.9466.
The \l/2 correction factor is Not present.
;
_exptl_crystal_colour colourless
_exptl_crystal_density_diffrn 1.193
_exptl_crystal_density_meas ?
_exptl_crystal_description block
_exptl_crystal_F_000 1333
_exptl_crystal_size_max 0.3
_exptl_crystal_size_mid 0.25
_exptl_crystal_size_min 0.22
_exptl_transmission_factor_max 0.7452
_exptl_transmission_factor_min 0.7054
_refine_diff_density_max 0.681
_refine_diff_density_min -0.472
_refine_diff_density_rms 0.050
_refine_ls_extinction_coef 0.0022(6)
_refine_ls_extinction_expression Fc^*^=kFc[1+0.001xFc^2^\l^3^/sin(2\q)]^-1/4^
_refine_ls_extinction_method 'SHELXL-2014/7 (Sheldrick 2014'
_refine_ls_goodness_of_fit_ref 1.037
_refine_ls_hydrogen_treatment constr
_refine_ls_matrix_type full
_refine_ls_number_parameters 809
_refine_ls_number_reflns 12260
_refine_ls_number_restraints 1
_refine_ls_restrained_S_all 1.039
_refine_ls_R_factor_all 0.0815
_refine_ls_R_factor_gt 0.0656
_refine_ls_shift/su_max 0.000
_refine_ls_shift/su_mean 0.000
_refine_ls_structure_factor_coef Fsqd
_refine_ls_weighting_details 'w=1/[\s^2^(Fo^2^)+(0.0805P)^2^+3.4514P] where P=(Fo^2^+2Fc^2^)/3'
_refine_ls_weighting_scheme calc
_refine_ls_wR_factor_gt 0.1697
_refine_ls_wR_factor_ref 0.1826
_reflns_Friedel_coverage 0.000
_reflns_number_gt 9758
_reflns_number_total 12260
_reflns_threshold_expression 'I > 2\s(I)'
_cod_data_source_file c9cc08728a2.cif
_cod_data_source_block 5
_cod_depositor_comments
;
The following automatic conversions were performed:

data item '_exptl_crystal_density_meas' value 'not measured' was
changed to '?' -- the value is perceived as not measured.

Automatic conversion script
Id: cif_fix_values 7556 2019-12-06 15:28:31Z antanas 
;
_cod_original_cell_volume 3421(4)
_cod_database_code 7125911
_shelx_shelxl_version_number 2014/7
_shelx_space_group_comment
;
The symmetry employed for this shelxl refinement is uniquely defined
by the following loop, which should always be used as a source of
symmetry information in preference to the above space-group names.
They are only intended as comments.
;
_shelx_estimated_absorpt_t_max 0.963
_shelx_estimated_absorpt_t_min 0.950
_olex2_refinement_description
;
1. Fixed Uiso
 At 1.2 times of:
  All C(H) groups, All C(H,H) groups
 At 1.5 times of:
  All C(H,H,H) groups
2. Restrained distances
 C6-C7
 1.54 with sigma of 0.01
3. Others
 Sof(Br1)=1-FVAR(1)
 Sof(C6)=Sof(H6A)=Sof(H6B)=Sof(C7)=Sof(H7A)=Sof(H7B)=Sof(C8)=Sof(H8A)=Sof(H8B)=
 Sof(C9)=Sof(H9A)=Sof(H9B)=Sof(C10)=Sof(H10A)=Sof(H10B)=Sof(H10C)=FVAR(1)
4.a Secondary CH2 refined with riding coordinates:
 C1(H1A,H1B), C2(H2A,H2B), C3(H3A,H3B), C4(H4A,H4B), C6(H6A,H6B), C7(H7A,H7B),
 C8(H8A,H8B), C9(H9A,H9B), C11(H11A,H11B), C12(H12A,H12B), C13(H13A,H13B),
 C14(H14A,H14B), C16(H16A,H16B), C17(H17A,H17B), C18(H18A,H18B), C19(H19A,H19B),
  C21(H21A,H21B), C22(H22A,H22B), C23(H23A,H23B), C24(H24A,H24B), C25(H25A,
 H25B), C26(H26A,H26B), C27(H27A,H27B), C28(H28A,H28B), C37(H37A,H37B),
 C46(H46A,H46B), C55(H55A,H55B), C64(H64A,H64B), C73(H73A,H73B)
4.b Aromatic/amide H refined with riding coordinates:
 C35(H35), C41(H41), C44(H44), C50(H50), C53(H53), C59(H59), C62(H62),
 C68(H68), C71(H71)
4.c Idealised Me refined as rotating group:
 C5(H5A,H5B,H5C), C10(H10A,H10B,H10C), C15(H15A,H15B,H15C), C20(H20A,H20B,
 H20C), C29(H29A,H29B,H29C), C30(H30A,H30B,H30C), C38(H38A,H38B,H38C), C39(H39A,
 H39B,H39C), C47(H47A,H47B,H47C), C48(H48A,H48B,H48C), C56(H56A,H56B,H56C),
 C57(H57A,H57B,H57C), C65(H65A,H65B,H65C), C66(H66A,H66B,H66C)
;
_olex2_submission_special_instructions 'No special instructions were received'

loop_
_space_group_symop_operation_xyz
'x, y, z'
'-x, -y, -z'

loop_
_atom_site_label
_atom_site_type_symbol
_atom_site_fract_x
_atom_site_fract_y
_atom_site_fract_z
_atom_site_U_iso_or_equiv
_atom_site_adp_type
_atom_site_occupancy
_atom_site_site_symmetry_order
_atom_site_calc_flag
_atom_site_refinement_flags_posn
_atom_site_refinement_flags_occupancy
_atom_site_disorder_assembly
_atom_site_disorder_group
Br1 Br 0.5640(8) 0.2415(7) 0.8233(5) 0.096(4) Uani 0.133(2) 1 d . P A 2
C1 C 0.2390(3) 0.3983(3) 0.80749(15) 0.0555(8) Uani 1 1 d . . . .
H1A H 0.2273 0.4545 0.8298 0.067 Uiso 1 1 calc R . . .
H1B H 0.1776 0.4242 0.7746 0.067 Uiso 1 1 calc R . . .
C2 C 0.2210(4) 0.3079(4) 0.8473(3) 0.119(2) Uani 1 1 d . . . .
H2A H 0.2895 0.2755 0.8762 0.143 Uiso 1 1 calc R . . .
H2B H 0.2206 0.2560 0.8234 0.143 Uiso 1 1 calc R . . .
C3 C 0.1107(4) 0.3214(4) 0.8844(3) 0.119(2) Uani 1 1 d . . . .
H3A H 0.0619 0.3964 0.8717 0.142 Uiso 1 1 calc R . . .
H3B H 0.0651 0.2765 0.8746 0.142 Uiso 1 1 calc R . . .
C4 C 0.1324(5) 0.2945(7) 0.9475(3) 0.170(4) Uani 1 1 d . . . .
H4A H 0.1935 0.3258 0.9562 0.204 Uiso 1 1 calc R . . .
H4B H 0.1645 0.2162 0.9613 0.204 Uiso 1 1 calc R . . .
C5 C 0.0317(5) 0.3289(6) 0.9835(3) 0.166(3) Uani 1 1 d . . . .
H5A H -0.0054 0.4054 0.9681 0.249 Uiso 1 1 calc GR . . .
H5B H 0.0577 0.3141 1.0259 0.249 Uiso 1 1 calc GR . . .
H5C H -0.0247 0.2901 0.9804 0.249 Uiso 1 1 calc GR . . .
C6 C 0.5540(6) 0.2426(5) 0.8330(4) 0.0328(13) Uani 0.867(2) 1 d D P A 1
H6A H 0.5035 0.3114 0.8389 0.039 Uiso 0.867(2) 1 calc R P A 1
H6B H 0.5327 0.1819 0.8598 0.039 Uiso 0.867(2) 1 calc R P A 1
C7 C 0.6798(3) 0.2324(3) 0.83470(17) 0.0540(9) Uani 0.867(2) 1 d D P A 1
H7A H 0.6931 0.3033 0.8222 0.065 Uiso 0.867(2) 1 calc R P A 1
H7B H 0.7213 0.1885 0.8073 0.065 Uiso 0.867(2) 1 calc R P A 1
C8 C 0.7219(3) 0.1792(3) 0.89966(16) 0.0553(9) Uani 0.867(2) 1 d . P A 1
H8A H 0.6747 0.2215 0.9264 0.066 Uiso 0.867(2) 1 calc R P A 1
H8B H 0.7099 0.1078 0.9107 0.066 Uiso 0.867(2) 1 calc R P A 1
C9 C 0.8491(4) 0.1683(4) 0.9101(2) 0.0681(11) Uani 0.867(2) 1 d . P A 1
H9A H 0.8968 0.1238 0.8844 0.082 Uiso 0.867(2) 1 calc R P A 1
H9B H 0.8618 0.2394 0.8980 0.082 Uiso 0.867(2) 1 calc R P A 1
C10 C 0.8872(5) 0.1195(5) 0.9739(3) 0.1037(18) Uani 0.867(2) 1 d . P A 1
H10A H 0.8497 0.1690 0.9986 0.156 Uiso 0.867(2) 1 calc GR P A 1
H10B H 0.9723 0.1034 0.9782 0.156 Uiso 0.867(2) 1 calc GR P A 1
H10C H 0.8649 0.0536 0.9875 0.156 Uiso 0.867(2) 1 calc GR P A 1
C11 C 0.7340(3) 0.2288(3) 0.68126(14) 0.0488(7) Uani 1 1 d . . . .
H11A H 0.7627 0.2848 0.6911 0.059 Uiso 1 1 calc R . . .
H11B H 0.7909 0.1594 0.7000 0.059 Uiso 1 1 calc R . . .
C12 C 0.7343(2) 0.2433(2) 0.61358(13) 0.0460(7) Uani 1 1 d . . . .
H12A H 0.6743 0.3107 0.5949 0.055 Uiso 1 1 calc R . . .
H12B H 0.7101 0.1848 0.6039 0.055 Uiso 1 1 calc R . . .
C13 C 0.8492(3) 0.2458(2) 0.58394(13) 0.0463(7) Uani 1 1 d . . . .
H13A H 0.8719 0.3065 0.5916 0.056 Uiso 1 1 calc R . . .
H13B H 0.9103 0.1798 0.6036 0.056 Uiso 1 1 calc R . . .
C14 C 0.8471(3) 0.2555(3) 0.51721(14) 0.0561(8) Uani 1 1 d . . . .
H14A H 0.7944 0.3261 0.4969 0.067 Uiso 1 1 calc R . . .
H14B H 0.8140 0.2009 0.5089 0.067 Uiso 1 1 calc R . . .
C15 C 0.9650(3) 0.2428(4) 0.48997(17) 0.0751(11) Uani 1 1 d . . . .
H15A H 0.9991 0.2959 0.4982 0.113 Uiso 1 1 calc GR . . .
H15B H 0.9563 0.2528 0.4461 0.113 Uiso 1 1 calc GR . . .
H15C H 1.0165 0.1713 0.5078 0.113 Uiso 1 1 calc GR . . .
C16 C 0.4170(3) 0.3649(2) 0.66907(14) 0.0472(7) Uani 1 1 d . . . .
H16A H 0.3949 0.4193 0.6929 0.057 Uiso 1 1 calc R . . .
H16B H 0.4493 0.3980 0.6314 0.057 Uiso 1 1 calc R . . .
C17 C 0.3058(3) 0.3529(3) 0.65012(15) 0.0544(8) Uani 1 1 d . . . .
H17A H 0.2448 0.3786 0.6777 0.065 Uiso 1 1 calc R . . .
H17B H 0.3152 0.2762 0.6548 0.065 Uiso 1 1 calc R . . .
C18 C 0.2637(3) 0.4115(3) 0.58565(15) 0.0573(8) Uani 1 1 d . . . .
H18A H 0.2536 0.4882 0.5812 0.069 Uiso 1 1 calc R . . .
H18B H 0.3255 0.3864 0.5582 0.069 Uiso 1 1 calc R . . .
C19 C 0.1510(4) 0.3989(3) 0.56524(19) 0.0743(10) Uani 1 1 d . . . .
H19A H 0.1380 0.4303 0.5211 0.089 Uiso 1 1 calc R . . .
H19B H 0.1584 0.3221 0.5726 0.089 Uiso 1 1 calc R . . .
C20 C 0.0468(4) 0.4506(4) 0.5971(2) 0.0848(12) Uani 1 1 d . . . .
H20A H 0.0572 0.4173 0.6406 0.127 Uiso 1 1 calc GR . . .
H20B H -0.0239 0.4418 0.5811 0.127 Uiso 1 1 calc GR . . .
H20C H 0.0393 0.5267 0.5903 0.127 Uiso 1 1 calc GR . . .
C21 C 0.4277(3) 0.5746(3) 0.80841(13) 0.0509(7) Uani 1 1 d . . . .
H21A H 0.4661 0.5329 0.8483 0.061 Uiso 1 1 calc R . . .
H21B H 0.3421 0.5962 0.8129 0.061 Uiso 1 1 calc R . . .
C22 C 0.4696(4) 0.6700(3) 0.78593(16) 0.0654(9) Uani 1 1 d . . . .
H22A H 0.4032 0.7343 0.7706 0.079 Uiso 1 1 calc R . . .
H22B H 0.5131 0.6820 0.8185 0.079 Uiso 1 1 calc R . . .
C23 C 0.5446(5) 0.6453(4) 0.7381(2) 0.1042(19) Uani 1 1 d . . . .
H23A H 0.6269 0.6164 0.7537 0.125 Uiso 1 1 calc R . . .
H23B H 0.5374 0.7106 0.7056 0.125 Uiso 1 1 calc R . . .
C24 C 0.5111(4) 0.5677(3) 0.71451(18) 0.0725(11) Uani 1 1 d . . . .
H24A H 0.4548 0.6031 0.6794 0.087 Uiso 1 1 calc R . . .
H24B H 0.5803 0.5183 0.7016 0.087 Uiso 1 1 calc R . . .
C25 C 0.6312(2) -0.0039(2) 0.72620(15) 0.0464(7) Uani 1 1 d . . . .
H25A H 0.6947 -0.0166 0.7565 0.056 Uiso 1 1 calc R . . .
H25B H 0.6646 0.0006 0.6857 0.056 Uiso 1 1 calc R . . .
C26 C 0.5744(3) -0.0905(2) 0.74132(16) 0.0536(8) Uani 1 1 d . . . .
H26A H 0.5513 -0.1067 0.7041 0.064 Uiso 1 1 calc R . . .
H26B H 0.6274 -0.1561 0.7672 0.064 Uiso 1 1 calc R . . .
C27 C 0.4708(3) -0.0475(3) 0.7742(2) 0.0723(11) Uani 1 1 d . . . .
H27A H 0.4085 -0.0803 0.7699 0.087 Uiso 1 1 calc R . . .
H27B H 0.4913 -0.0610 0.8178 0.087 Uiso 1 1 calc R . . .
C28 C 0.4328(2) 0.0668(2) 0.74612(16) 0.0513(8) Uani 1 1 d . . . .
H28A H 0.3781 0.0828 0.7110 0.062 Uiso 1 1 calc R . . .
H28B H 0.3934 0.1070 0.7756 0.062 Uiso 1 1 calc R . . .
C29 C 0.3278(3) 0.5710(2) 0.07987(15) 0.0569(8) Uani 1 1 d . . . .
H29A H 0.3291 0.5543 0.1242 0.085 Uiso 1 1 calc GR . . .
H29B H 0.2476 0.6077 0.0637 0.085 Uiso 1 1 calc GR . . .
H29C H 0.3778 0.6170 0.0650 0.085 Uiso 1 1 calc GR . . .
C30 C 0.2001(3) 0.0664(3) 0.12626(19) 0.0646(9) Uani 1 1 d . . . .
H30A H 0.2849 0.0344 0.1325 0.097 Uiso 1 1 calc GR . . .
H30B H 0.1790 0.0855 0.0829 0.097 Uiso 1 1 calc GR . . .
H30C H 0.1601 0.0153 0.1478 0.097 Uiso 1 1 calc GR . . .
C31 C 0.3140(2) 0.3998(2) 0.08147(12) 0.0398(6) Uani 1 1 d . . . .
C32 C 0.2205(2) 0.4138(2) 0.11901(12) 0.0394(6) Uani 1 1 d . . . .
C33 C 0.1712(2) 0.3322(2) 0.14119(12) 0.0382(6) Uani 1 1 d . . . .
C34 C 0.2165(2) 0.2373(2) 0.12418(13) 0.0415(6) Uani 1 1 d . . . .
C35 C 0.3070(2) 0.2254(2) 0.08499(13) 0.0419(6) Uani 1 1 d . . . .
H35 H 0.3352 0.1604 0.0729 0.050 Uiso 1 1 calc R . . .
C36 C 0.3573(2) 0.3066(2) 0.06296(12) 0.0382(6) Uani 1 1 d . . . .
C37 C 0.4573(2) 0.2918(2) 0.02091(12) 0.0415(6) Uani 1 1 d . . . .
H37A H 0.4477 0.2448 -0.0046 0.050 Uiso 1 1 calc R . . .
H37B H 0.4552 0.3617 -0.0063 0.050 Uiso 1 1 calc R . . .
C38 C 0.7934(3) 0.4244(3) 0.07545(16) 0.0647(9) Uani 1 1 d . . . .
H38A H 0.7184 0.4750 0.0802 0.097 Uiso 1 1 calc GR . . .
H38B H 0.7975 0.4157 0.0339 0.097 Uiso 1 1 calc GR . . .
H38C H 0.8574 0.4513 0.0839 0.097 Uiso 1 1 calc GR . . .
C39 C 0.6122(3) -0.0338(3) 0.06719(18) 0.0636(9) Uani 1 1 d . . . .
H39A H 0.6283 -0.0674 0.1105 0.095 Uiso 1 1 calc GR . . .
H39B H 0.6859 -0.0441 0.0462 0.095 Uiso 1 1 calc GR . . .
H39C H 0.5612 -0.0662 0.0505 0.095 Uiso 1 1 calc GR . . .
C40 C 0.7397(2) 0.2649(2) 0.10216(12) 0.0382(6) Uani 1 1 d . . . .
C41 C 0.6361(2) 0.3081(2) 0.06787(11) 0.0378(6) Uani 1 1 d . . . .
H41 H 0.6073 0.3832 0.0530 0.045 Uiso 1 1 calc R . . .
C42 C 0.5736(2) 0.2443(2) 0.05474(11) 0.0369(6) Uani 1 1 d . . . .
C43 C 0.6197(2) 0.1353(2) 0.07530(12) 0.0392(6) Uani 1 1 d . . . .
C44 C 0.7215(2) 0.0924(2) 0.11073(12) 0.0401(6) Uani 1 1 d . . . .
H44 H 0.7505 0.0173 0.1254 0.048 Uiso 1 1 calc R . . .
C45 C 0.7822(2) 0.1565(2) 0.12534(12) 0.0372(6) Uani 1 1 d . . . .
C46 C 0.8894(2) 0.1093(2) 0.16653(12) 0.0406(6) Uani 1 1 d . . . .
H46A H 0.9417 0.1553 0.1563 0.049 Uiso 1 1 calc R . . .
H46B H 0.9318 0.0385 0.1601 0.049 Uiso 1 1 calc R . . .
C47 C 0.8227(3) 0.3474(2) 0.31693(14) 0.0457(7) Uani 1 1 d . . . .
H47A H 0.7743 0.3816 0.2795 0.069 Uiso 1 1 calc GR . . .
H47B H 0.9054 0.3285 0.3072 0.069 Uiso 1 1 calc GR . . .
H47C H 0.8088 0.3967 0.3434 0.069 Uiso 1 1 calc GR . . .
C48 C 0.9067(4) -0.1805(3) 0.27306(19) 0.0744(11) Uani 1 1 d . . . .
H48A H 0.8498 -0.1994 0.3022 0.112 Uiso 1 1 calc GR . . .
H48B H 0.9781 -0.1852 0.2949 0.112 Uiso 1 1 calc GR . . .
H48C H 0.9253 -0.2298 0.2466 0.112 Uiso 1 1 calc GR . . .
C49 C 0.8111(2) 0.1742(2) 0.31781(12) 0.0356(6) Uani 1 1 d . . . .
C50 C 0.8424(2) 0.1829(2) 0.25856(12) 0.0354(6) Uani 1 1 d . . . .
H50 H 0.8522 0.2483 0.2355 0.042 Uiso 1 1 calc R . . .
C51 C 0.8599(2) 0.0979(2) 0.23185(12) 0.0362(6) Uani 1 1 d . . . .
C52 C 0.8461(2) 0.0037(2) 0.26687(13) 0.0396(6) Uani 1 1 d . . . .
C53 C 0.8155(2) -0.0047(2) 0.32616(13) 0.0399(6) Uani 1 1 d . . . .
H53 H 0.8072 -0.0704 0.3495 0.048 Uiso 1 1 calc R . . .
C54 C 0.7967(2) 0.0798(2) 0.35251(12) 0.0372(6) Uani 1 1 d . . . .
C55 C 0.7609(2) 0.0705(2) 0.41720(12) 0.0414(6) Uani 1 1 d . . . .
H55A H 0.8012 0.1094 0.4367 0.050 Uiso 1 1 calc R . . .
H55B H 0.7862 -0.0054 0.4395 0.050 Uiso 1 1 calc R . . .
C56 C 0.4770(3) 0.4157(3) 0.45246(16) 0.0568(8) Uani 1 1 d . . . .
H56A H 0.5343 0.4296 0.4223 0.085 Uiso 1 1 calc GR . . .
H56B H 0.5178 0.3717 0.4908 0.085 Uiso 1 1 calc GR . . .
H56C H 0.4268 0.4833 0.4588 0.085 Uiso 1 1 calc GR . . .
C57 C 0.5411(3) -0.1202(2) 0.42376(13) 0.0445(7) Uani 1 1 d . . . .
H57A H 0.4892 -0.0988 0.3875 0.067 Uiso 1 1 calc GR . . .
H57B H 0.4941 -0.1163 0.4596 0.067 Uiso 1 1 calc GR . . .
H57C H 0.5909 -0.1934 0.4280 0.067 Uiso 1 1 calc GR . . .
C58 C 0.4615(2) 0.2586(2) 0.42837(12) 0.0377(6) Uani 1 1 d . . . .
C59 C 0.5807(2) 0.2175(2) 0.42594(12) 0.0390(6) Uani 1 1 d . . . .
H59 H 0.6296 0.2613 0.4271 0.047 Uiso 1 1 calc R . . .
C60 C 0.6307(2) 0.1143(2) 0.42178(11) 0.0368(6) Uani 1 1 d . . . .
C61 C 0.5580(2) 0.0511(2) 0.42136(11) 0.0357(6) Uani 1 1 d . . . .
C62 C 0.4391(2) 0.0922(2) 0.42436(11) 0.0358(6) Uani 1 1 d . . . .
H62 H 0.3903 0.0480 0.4241 0.043 Uiso 1 1 calc R . . .
C63 C 0.3889(2) 0.1963(2) 0.42771(11) 0.0357(6) Uani 1 1 d . . . .
C64 C 0.2579(2) 0.2389(2) 0.42992(12) 0.0400(6) Uani 1 1 d . . . .
H64A H 0.2272 0.1843 0.4568 0.048 Uiso 1 1 calc R . . .
H64B H 0.2383 0.3024 0.4468 0.048 Uiso 1 1 calc R . . .
C65 C 0.1413(4) 0.5751(2) 0.25743(16) 0.0633(9) Uani 1 1 d . . . .
H65A H 0.2224 0.5573 0.2724 0.095 Uiso 1 1 calc GR . . .
H65B H 0.0888 0.5841 0.2909 0.095 Uiso 1 1 calc GR . . .
H65C H 0.1225 0.6415 0.2256 0.095 Uiso 1 1 calc GR . . .
C66 C 0.1012(3) 0.0443(3) 0.37836(16) 0.0561(8) Uani 1 1 d . . . .
H66A H 0.1117 0.0169 0.3419 0.084 Uiso 1 1 calc GR . . .
H66B H 0.0233 0.0952 0.3763 0.084 Uiso 1 1 calc GR . . .
H66C H 0.1091 -0.0148 0.4142 0.084 Uiso 1 1 calc GR . . .
C67 C 0.1433(2) 0.3949(2) 0.27234(12) 0.0368(6) Uani 1 1 d . . . .
C68 C 0.1864(2) 0.3688(2) 0.33099(12) 0.0384(6) Uani 1 1 d . . . .
H68 H 0.2061 0.4210 0.3465 0.046 Uiso 1 1 calc R . . .
C69 C 0.2016(2) 0.2683(2) 0.36782(12) 0.0360(6) Uani 1 1 d . . . .
C70 C 0.1695(2) 0.1949(2) 0.34456(13) 0.0364(6) Uani 1 1 d . . . .
C71 C 0.1276(2) 0.2205(2) 0.28568(13) 0.0366(6) Uani 1 1 d . . . .
H71 H 0.1072 0.1685 0.2703 0.044 Uiso 1 1 calc R . . .
C72 C 0.1145(2) 0.3204(2) 0.24846(12) 0.0358(6) Uani 1 1 d . . . .
C73 C 0.0720(2) 0.3471(2) 0.18377(13) 0.0412(6) Uani 1 1 d . . . .
H73A H 0.0225 0.4220 0.1723 0.049 Uiso 1 1 calc R . . .
H73B H 0.0231 0.3012 0.1795 0.049 Uiso 1 1 calc R . . .
Mg1 Mg 0.40308(9) 0.38078(8) 0.76717(5) 0.0501(3) Uani 1 1 d . . . .
Mg2 Mg 0.57274(8) 0.23354(8) 0.72234(4) 0.0440(2) Uani 1 1 d . . . .
O1 O 0.45793(19) 0.51182(16) 0.76380(10) 0.0523(5) Uani 1 1 d . . . .
O2 O 0.53924(15) 0.09357(15) 0.72699(9) 0.0429(5) Uani 1 1 d . . . .
O3 O 0.36947(18) 0.47627(16) 0.06071(9) 0.0478(5) Uani 1 1 d . . . .
O4 O 0.16606(17) 0.15882(16) 0.14874(11) 0.0545(5) Uani 1 1 d . . . .
O5 O 0.80338(17) 0.32620(16) 0.11586(9) 0.0466(5) Uani 1 1 d . . . .
O6 O 0.55715(17) 0.07493(16) 0.05916(10) 0.0499(5) Uani 1 1 d . . . .
O7 O 0.79355(16) 0.25477(15) 0.34674(9) 0.0433(5) Uani 1 1 d . . . .
O8 O 0.8601(2) -0.07808(16) 0.23861(10) 0.0556(5) Uani 1 1 d . . . .
O9 O 0.40808(18) 0.36205(15) 0.43163(10) 0.0483(5) Uani 1 1 d . . . .
O10 O 0.61177(16) -0.05133(15) 0.41820(9) 0.0433(4) Uani 1 1 d . . . .
O11 O 0.12712(18) 0.49335(15) 0.23396(9) 0.0473(5) Uani 1 1 d . . . .
O12 O 0.18576(16) 0.09514(15) 0.38211(9) 0.0461(5) Uani 1 1 d . . . .

loop_
_atom_site_aniso_label
_atom_site_aniso_U_11
_atom_site_aniso_U_22
_atom_site_aniso_U_33
_atom_site_aniso_U_23
_atom_site_aniso_U_13
_atom_site_aniso_U_12
Br1 0.092(5) 0.090(5) 0.098(5) -0.032(3) 0.042(3) -0.012(3)
C1 0.0564(18) 0.0475(17) 0.0594(19) -0.0128(15) 0.0263(15) -0.0127(14)
C2 0.056(2) 0.083(3) 0.178(6) 0.037(3) 0.024(3) -0.017(2)
C3 0.060(2) 0.123(4) 0.129(4) 0.062(3) -0.004(3) -0.034(3)
C4 0.092(4) 0.239(8) 0.120(5) -0.067(5) -0.039(4) 0.065(5)
C5 0.106(4) 0.225(8) 0.126(5) -0.086(5) -0.045(4) 0.059(5)
C6 0.037(3) 0.013(2) 0.048(3) -0.0103(18) 0.007(2) -0.0059(18)
C7 0.066(3) 0.050(2) 0.054(2) -0.0192(17) 0.0178(18) -0.0248(18)
C8 0.070(2) 0.048(2) 0.051(2) -0.0212(17) 0.0113(18) -0.0161(18)
C9 0.076(3) 0.069(3) 0.067(3) -0.024(2) 0.010(2) -0.026(2)
C10 0.093(4) 0.127(5) 0.090(4) -0.013(3) -0.010(3) -0.040(4)
C11 0.0517(17) 0.0543(18) 0.0529(17) -0.0236(14) 0.0136(14) -0.0272(14)
C12 0.0417(15) 0.0466(16) 0.0508(17) -0.0140(13) 0.0078(13) -0.0133(13)
C13 0.0502(16) 0.0481(17) 0.0498(17) -0.0165(13) 0.0113(13) -0.0255(14)
C14 0.0513(18) 0.068(2) 0.0465(17) -0.0106(15) 0.0068(14) -0.0161(16)
C15 0.066(2) 0.110(3) 0.055(2) -0.020(2) 0.0219(18) -0.035(2)
C16 0.0503(16) 0.0358(15) 0.0511(17) -0.0091(12) 0.0179(13) -0.0088(12)
C17 0.0607(19) 0.0454(17) 0.0595(19) -0.0149(15) 0.0170(15) -0.0189(15)
C18 0.066(2) 0.0494(18) 0.0549(19) -0.0135(15) 0.0113(16) -0.0145(16)
C19 0.085(3) 0.066(2) 0.074(3) -0.024(2) -0.004(2) -0.020(2)
C20 0.069(2) 0.091(3) 0.097(3) -0.023(3) 0.003(2) -0.027(2)
C21 0.0577(18) 0.0618(19) 0.0404(16) -0.0177(14) 0.0073(13) -0.0245(15)
C22 0.079(2) 0.072(2) 0.059(2) -0.0230(18) 0.0131(18) -0.037(2)
C23 0.152(4) 0.118(4) 0.104(3) -0.075(3) 0.084(3) -0.102(4)
C24 0.087(3) 0.073(2) 0.078(2) -0.035(2) 0.050(2) -0.046(2)
C25 0.0327(14) 0.0418(16) 0.0610(18) -0.0135(14) 0.0046(13) -0.0047(12)
C26 0.0450(16) 0.0412(16) 0.072(2) -0.0107(15) 0.0039(15) -0.0116(13)
C27 0.0496(19) 0.056(2) 0.103(3) -0.006(2) 0.0227(19) -0.0154(16)
C28 0.0350(14) 0.0484(17) 0.070(2) -0.0124(15) 0.0164(14) -0.0144(13)
C29 0.072(2) 0.0448(17) 0.0544(19) -0.0097(14) 0.0163(16) -0.0217(16)
C30 0.0498(18) 0.0508(19) 0.101(3) -0.0285(19) 0.0095(18) -0.0182(15)
C31 0.0392(14) 0.0419(15) 0.0340(14) -0.0018(11) -0.0031(11) -0.0107(12)
C32 0.0341(13) 0.0439(15) 0.0353(14) -0.0040(11) -0.0042(11) -0.0079(11)
C33 0.0268(12) 0.0444(15) 0.0401(14) -0.0085(12) -0.0064(11) -0.0058(11)
C34 0.0313(13) 0.0436(15) 0.0495(16) -0.0108(13) -0.0046(12) -0.0107(12)
C35 0.0340(13) 0.0462(16) 0.0460(16) -0.0156(13) -0.0053(12) -0.0082(12)
C36 0.0343(13) 0.0440(15) 0.0325(13) -0.0066(11) -0.0053(11) -0.0071(11)
C37 0.0407(14) 0.0487(16) 0.0325(14) -0.0091(12) -0.0016(11) -0.0095(12)
C38 0.080(2) 0.072(2) 0.055(2) -0.0127(17) 0.0018(17) -0.045(2)
C39 0.070(2) 0.0469(18) 0.078(2) -0.0210(17) -0.0115(18) -0.0173(16)
C40 0.0386(14) 0.0449(15) 0.0370(14) -0.0180(12) 0.0066(11) -0.0151(12)
C41 0.0400(14) 0.0383(14) 0.0335(13) -0.0105(11) 0.0036(11) -0.0077(11)
C42 0.0357(13) 0.0446(15) 0.0302(13) -0.0121(11) 0.0053(10) -0.0091(11)
C43 0.0387(14) 0.0434(15) 0.0402(14) -0.0159(12) 0.0058(11) -0.0144(12)
C44 0.0376(14) 0.0389(14) 0.0421(15) -0.0108(12) 0.0044(11) -0.0082(11)
C45 0.0302(12) 0.0434(15) 0.0384(14) -0.0151(12) 0.0065(10) -0.0076(11)
C46 0.0278(12) 0.0466(16) 0.0471(16) -0.0155(13) 0.0046(11) -0.0073(11)
C47 0.0423(15) 0.0381(15) 0.0579(18) -0.0154(13) 0.0097(13) -0.0112(12)
C48 0.081(3) 0.0427(19) 0.091(3) -0.0212(18) -0.013(2) 0.0003(18)
C49 0.0226(11) 0.0406(14) 0.0443(15) -0.0127(12) -0.0001(10) -0.0083(10)
C50 0.0237(11) 0.0389(14) 0.0420(14) -0.0077(11) 0.0011(10) -0.0086(10)
C51 0.0218(11) 0.0423(15) 0.0427(15) -0.0111(12) -0.0006(10) -0.0059(10)
C52 0.0305(13) 0.0365(14) 0.0506(16) -0.0135(12) -0.0021(11) -0.0049(11)
C53 0.0322(13) 0.0367(14) 0.0466(16) -0.0046(12) -0.0014(11) -0.0081(11)
C54 0.0230(11) 0.0444(15) 0.0419(14) -0.0067(12) -0.0026(10) -0.0089(11)
C55 0.0331(13) 0.0492(16) 0.0406(15) -0.0074(12) -0.0002(11) -0.0127(12)
C56 0.065(2) 0.0495(18) 0.068(2) -0.0241(16) 0.0160(16) -0.0287(16)
C57 0.0541(17) 0.0395(15) 0.0425(15) -0.0104(12) 0.0027(13) -0.0173(13)
C58 0.0402(14) 0.0387(14) 0.0342(13) -0.0069(11) 0.0064(11) -0.0137(12)
C59 0.0404(14) 0.0437(15) 0.0363(14) -0.0073(12) 0.0055(11) -0.0200(12)
C60 0.0346(13) 0.0442(15) 0.0303(13) -0.0043(11) 0.0023(10) -0.0135(11)
C61 0.0361(13) 0.0374(14) 0.0327(13) -0.0071(11) 0.0046(10) -0.0106(11)
C62 0.0359(13) 0.0415(14) 0.0317(13) -0.0075(11) 0.0044(10) -0.0154(11)
C63 0.0369(13) 0.0385(14) 0.0309(13) -0.0065(11) 0.0061(10) -0.0120(11)
C64 0.0374(14) 0.0444(15) 0.0396(15) -0.0128(12) 0.0120(11) -0.0131(12)
C65 0.089(3) 0.0338(16) 0.066(2) -0.0123(15) 0.0120(19) -0.0173(16)
C66 0.0461(17) 0.0457(17) 0.076(2) -0.0015(16) -0.0042(15) -0.0240(14)
C67 0.0298(12) 0.0320(13) 0.0458(15) -0.0081(11) 0.0094(11) -0.0065(10)
C68 0.0339(13) 0.0375(14) 0.0473(16) -0.0170(12) 0.0106(11) -0.0113(11)
C69 0.0266(12) 0.0367(14) 0.0450(15) -0.0132(11) 0.0116(11) -0.0082(10)
C70 0.0229(11) 0.0320(13) 0.0516(16) -0.0067(11) 0.0054(11) -0.0071(10)
C71 0.0223(11) 0.0343(13) 0.0532(16) -0.0124(12) 0.0021(11) -0.0070(10)
C72 0.0202(11) 0.0383(14) 0.0485(15) -0.0125(12) 0.0065(10) -0.0067(10)
C73 0.0261(12) 0.0438(15) 0.0505(16) -0.0094(13) -0.0014(11) -0.0067(11)
Mg1 0.0554(6) 0.0393(5) 0.0540(6) -0.0124(4) 0.0156(5) -0.0120(4)
Mg2 0.0466(5) 0.0419(5) 0.0478(5) -0.0162(4) 0.0132(4) -0.0162(4)
O1 0.0580(13) 0.0448(12) 0.0578(13) -0.0181(10) 0.0210(10) -0.0178(10)
O2 0.0337(9) 0.0376(10) 0.0592(12) -0.0154(9) 0.0122(8) -0.0109(8)
O3 0.0552(12) 0.0432(11) 0.0429(11) -0.0066(9) 0.0110(9) -0.0153(9)
O4 0.0415(11) 0.0459(12) 0.0820(15) -0.0215(11) 0.0118(10) -0.0178(9)
O5 0.0503(11) 0.0455(11) 0.0487(11) -0.0139(9) -0.0035(9) -0.0184(9)
O6 0.0469(11) 0.0440(11) 0.0626(13) -0.0169(10) -0.0056(10) -0.0148(9)
O7 0.0431(10) 0.0466(11) 0.0470(11) -0.0187(9) 0.0120(8) -0.0187(9)
O8 0.0685(14) 0.0374(11) 0.0584(13) -0.0167(10) -0.0009(11) -0.0073(10)
O9 0.0499(11) 0.0391(11) 0.0595(13) -0.0167(9) 0.0101(9) -0.0154(9)
O10 0.0400(10) 0.0382(10) 0.0506(11) -0.0098(9) 0.0062(8) -0.0113(8)
O11 0.0539(12) 0.0357(10) 0.0508(12) -0.0069(9) 0.0029(9) -0.0139(9)
O12 0.0344(10) 0.0371(10) 0.0632(13) -0.0002(9) -0.0034(9) -0.0142(8)

loop_
_atom_type_symbol
_atom_type_description
_atom_type_scat_dispersion_real
_atom_type_scat_dispersion_imag
_atom_type_scat_source
C C 0.0033 0.0016 'International Tables Vol C Tables 4.2.6.8 and 6.1.1.4'
H H 0.0000 0.0000 'International Tables Vol C Tables 4.2.6.8 and 6.1.1.4'
Mg Mg 0.0486 0.0363 'International Tables Vol C Tables 4.2.6.8 and 6.1.1.4'
O O 0.0106 0.0060 'International Tables Vol C Tables 4.2.6.8 and 6.1.1.4'
Br Br -0.2901 2.4595 'International Tables Vol C Tables 4.2.6.8 and 6.1.1.4'

loop_
_geom_angle_atom_site_label_1
_geom_angle_atom_site_label_2
_geom_angle_atom_site_label_3
_geom_angle
Mg2 Br1 Mg1 71.6(3)
H1A C1 H1B 107.2
C2 C1 H1A 108.0
C2 C1 H1B 108.0
C2 C1 Mg1 117.4(3)
Mg1 C1 H1A 108.0
Mg1 C1 H1B 108.0
C1 C2 H2A 107.7
C1 C2 H2B 107.7
C1 C2 C3 118.6(4)
H2A C2 H2B 107.1
C3 C2 H2A 107.7
C3 C2 H2B 107.7
C2 C3 H3A 108.6
C2 C3 H3B 108.6
H3A C3 H3B 107.6
C4 C3 C2 114.5(5)
C4 C3 H3A 108.6
C4 C3 H3B 108.6
C3 C4 H4A 108.3
C3 C4 H4B 108.3
C3 C4 C5 115.9(5)
H4A C4 H4B 107.4
C5 C4 H4A 108.3
C5 C4 H4B 108.3
C4 C5 H5A 109.5
C4 C5 H5B 109.5
C4 C5 H5C 109.5
H5A C5 H5B 109.5
H5A C5 H5C 109.5
H5B C5 H5C 109.5
H6A C6 H6B 111.2
C7 C6 H6A 114.1
C7 C6 H6B 114.1
C7 C6 Mg2 87.5(4)
Mg2 C6 H6A 114.1
Mg2 C6 H6B 114.1
C6 C7 H7A 110.6
C6 C7 H7B 110.6
C6 C7 C8 105.5(4)
H7A C7 H7B 108.8
C8 C7 H7A 110.6
C8 C7 H7B 110.6
C7 C8 H8A 109.1
C7 C8 H8B 109.1
H8A C8 H8B 107.9
C9 C8 C7 112.3(3)
C9 C8 H8A 109.1
C9 C8 H8B 109.1
C8 C9 H9A 109.4
C8 C9 H9B 109.4
H9A C9 H9B 108.0
C10 C9 C8 111.4(4)
C10 C9 H9A 109.4
C10 C9 H9B 109.4
C9 C10 H10A 109.5
C9 C10 H10B 109.5
C9 C10 H10C 109.5
H10A C10 H10B 109.5
H10A C10 H10C 109.5
H10B C10 H10C 109.5
H11A C11 H11B 107.3
C12 C11 H11A 108.1
C12 C11 H11B 108.1
C12 C11 Mg2 116.9(2)
Mg2 C11 H11A 108.1
Mg2 C11 H11B 108.1
C11 C12 H12A 108.2
C11 C12 H12B 108.2
C11 C12 C13 116.5(3)
H12A C12 H12B 107.3
C13 C12 H12A 108.2
C13 C12 H12B 108.2
C12 C13 H13A 108.6
C12 C13 H13B 108.6
H13A C13 H13B 107.5
C14 C13 C12 114.8(3)
C14 C13 H13A 108.6
C14 C13 H13B 108.6
C13 C14 H14A 108.7
C13 C14 H14B 108.7
C13 C14 C15 114.1(3)
H14A C14 H14B 107.6
C15 C14 H14A 108.7
C15 C14 H14B 108.7
C14 C15 H15A 109.5
C14 C15 H15B 109.5
C14 C15 H15C 109.5
H15A C15 H15B 109.5
H15A C15 H15C 109.5
H15B C15 H15C 109.5
H16A C16 H16B 106.1
C17 C16 H16A 105.5
C17 C16 H16B 105.5
C17 C16 Mg2 127.2(2)
Mg2 C16 H16A 105.5
Mg2 C16 H16B 105.5
C16 C17 H17A 108.6
C16 C17 H17B 108.6
C16 C17 C18 114.7(3)
H17A C17 H17B 107.6
C18 C17 H17A 108.6
C18 C17 H17B 108.6
C17 C18 H18A 108.4
C17 C18 H18B 108.4
H18A C18 H18B 107.5
C19 C18 C17 115.4(3)
C19 C18 H18A 108.4
C19 C18 H18B 108.4
C18 C19 H19A 108.9
C18 C19 H19B 108.9
H19A C19 H19B 107.8
C20 C19 C18 113.1(3)
C20 C19 H19A 108.9
C20 C19 H19B 108.9
C19 C20 H20A 109.5
C19 C20 H20B 109.5
C19 C20 H20C 109.5
H20A C20 H20B 109.5
H20A C20 H20C 109.5
H20B C20 H20C 109.5
H21A C21 H21B 108.6
C22 C21 H21A 110.4
C22 C21 H21B 110.4
O1 C21 H21A 110.4
O1 C21 H21B 110.4
O1 C21 C22 106.6(2)
C21 C22 H22A 110.9
C21 C22 H22B 110.9
H22A C22 H22B 108.9
C23 C22 C21 104.5(3)
C23 C22 H22A 110.9
C23 C22 H22B 110.9
C22 C23 H23A 109.9
C22 C23 H23B 109.9
C22 C23 C24 108.7(3)
H23A C23 H23B 108.3
C24 C23 H23A 109.9
C24 C23 H23B 109.9
C23 C24 H24A 110.7
C23 C24 H24B 110.7
H24A C24 H24B 108.8
O1 C24 C23 105.0(3)
O1 C24 H24A 110.7
O1 C24 H24B 110.7
H25A C25 H25B 108.7
C26 C25 H25A 110.6
C26 C25 H25B 110.6
O2 C25 H25A 110.6
O2 C25 H25B 110.6
O2 C25 C26 105.7(2)
C25 C26 H26A 111.0
C25 C26 H26B 111.0
H26A C26 H26B 109.0
C27 C26 C25 104.0(3)
C27 C26 H26A 111.0
C27 C26 H26B 111.0
C26 C27 H27A 110.7
C26 C27 H27B 110.7
H27A C27 H27B 108.8
C28 C27 C26 105.1(3)
C28 C27 H27A 110.7
C28 C27 H27B 110.7
C27 C28 H28A 110.8
C27 C28 H28B 110.8
H28A C28 H28B 108.9
O2 C28 C27 104.8(2)
O2 C28 H28A 110.8
O2 C28 H28B 110.8
H29A C29 H29B 109.5
H29A C29 H29C 109.5
H29B C29 H29C 109.5
O3 C29 H29A 109.5
O3 C29 H29B 109.5
O3 C29 H29C 109.5
H30A C30 H30B 109.5
H30A C30 H30C 109.5
H30B C30 H30C 109.5
O4 C30 H30A 109.5
O4 C30 H30B 109.5
O4 C30 H30C 109.5
C36 C31 C32 121.5(3)
O3 C31 C32 122.6(3)
O3 C31 C36 116.0(2)
C33 C32 C31 120.4(3)
C32 C33 C34 118.4(3)
C32 C33 C73 119.9(2)
C34 C33 C73 121.6(3)
C35 C34 C33 120.8(3)
O4 C34 C33 115.7(2)
O4 C34 C35 123.5(3)
C34 C35 H35 119.5
C34 C35 C36 121.0(3)
C36 C35 H35 119.5
C31 C36 C35 117.8(3)
C31 C36 C37 121.7(3)
C35 C36 C37 120.5(3)
C36 C37 H37A 109.2
C36 C37 H37B 109.2
H37A C37 H37B 107.9
C42 C37 C36 112.1(2)
C42 C37 H37A 109.2
C42 C37 H37B 109.2
H38A C38 H38B 109.5
H38A C38 H38C 109.5
H38B C38 H38C 109.5
O5 C38 H38A 109.5
O5 C38 H38B 109.5
O5 C38 H38C 109.5
H39A C39 H39B 109.5
H39A C39 H39C 109.5
H39B C39 H39C 109.5
O6 C39 H39A 109.5
O6 C39 H39B 109.5
O6 C39 H39C 109.5
C45 C40 C41 120.6(2)
O5 C40 C41 122.4(3)
O5 C40 C45 117.0(2)
C40 C41 H41 119.4
C40 C41 C42 121.2(3)
C42 C41 H41 119.4
C41 C42 C37 121.0(3)
C41 C42 C43 118.1(2)
C43 C42 C37 120.8(2)
C44 C43 C42 120.6(3)
O6 C43 C42 116.1(2)
O6 C43 C44 123.3(3)
C43 C44 H44 119.4
C43 C44 C45 121.2(3)
C45 C44 H44 119.4
C40 C45 C44 118.2(2)
C40 C45 C46 121.1(2)
C44 C45 C46 120.7(3)
C45 C46 H46A 109.3
C45 C46 H46B 109.3
C45 C46 C51 111.7(2)
H46A C46 H46B 107.9
C51 C46 H46A 109.3
C51 C46 H46B 109.3
H47A C47 H47B 109.5
H47A C47 H47C 109.5
H47B C47 H47C 109.5
O7 C47 H47A 109.5
O7 C47 H47B 109.5
O7 C47 H47C 109.5
H48A C48 H48B 109.5
H48A C48 H48C 109.5
H48B C48 H48C 109.5
O8 C48 H48A 109.5
O8 C48 H48B 109.5
O8 C48 H48C 109.5
C50 C49 C54 120.5(2)
O7 C49 C50 123.9(2)
O7 C49 C54 115.5(2)
C49 C50 H50 119.4
C49 C50 C51 121.2(2)
C51 C50 H50 119.4
C50 C51 C46 120.9(2)
C52 C51 C46 121.2(2)
C52 C51 C50 117.9(2)
C53 C52 C51 120.6(3)
C53 C52 O8 122.7(3)
O8 C52 C51 116.6(3)
C52 C53 H53 119.2
C52 C53 C54 121.6(3)
C54 C53 H53 119.2
C49 C54 C55 120.6(3)
C53 C54 C49 118.1(3)
C53 C54 C55 121.2(2)
C54 C55 H55A 109.1
C54 C55 H55B 109.1
C54 C55 C60 112.4(2)
H55A C55 H55B 107.9
C60 C55 H55A 109.1
C60 C55 H55B 109.1
H56A C56 H56B 109.5
H56A C56 H56C 109.5
H56B C56 H56C 109.5
O9 C56 H56A 109.5
O9 C56 H56B 109.5
O9 C56 H56C 109.5
H57A C57 H57B 109.5
H57A C57 H57C 109.5
H57B C57 H57C 109.5
O10 C57 H57A 109.5
O10 C57 H57B 109.5
O10 C57 H57C 109.5
C59 C58 C63 120.5(3)
C59 C58 O9 123.2(2)
C63 C58 O9 116.4(2)
C58 C59 H59 119.3
C58 C59 C60 121.4(2)
C60 C59 H59 119.3
C59 C60 C55 121.3(2)
C59 C60 C61 118.3(2)
C61 C60 C55 120.4(2)
C62 C61 C60 120.1(2)
O10 C61 C60 116.1(2)
O10 C61 C62 123.8(2)
C61 C62 H62 119.2
C61 C62 C63 121.6(2)
C63 C62 H62 119.2
C58 C63 C62 118.1(2)
C58 C63 C64 121.9(2)
C62 C63 C64 120.0(2)
C63 C64 H64A 109.5
C63 C64 H64B 109.5
H64A C64 H64B 108.1
C69 C64 C63 110.5(2)
C69 C64 H64A 109.5
C69 C64 H64B 109.5
H65A C65 H65B 109.5
H65A C65 H65C 109.5
H65B C65 H65C 109.5
O11 C65 H65A 109.5
O11 C65 H65B 109.5
O11 C65 H65C 109.5
H66A C66 H66B 109.5
H66A C66 H66C 109.5
H66B C66 H66C 109.5
O12 C66 H66A 109.5
O12 C66 H66B 109.5
O12 C66 H66C 109.5
C68 C67 C72 120.6(2)
O11 C67 C68 123.4(2)
O11 C67 C72 116.0(2)
C67 C68 H68 119.4
C67 C68 C69 121.3(3)
C69 C68 H68 119.4
C68 C69 C64 120.3(2)
C68 C69 C70 118.1(3)
C70 C69 C64 121.5(2)
C71 C70 C69 120.7(2)
C71 C70 O12 122.2(2)
O12 C70 C69 117.0(2)
C70 C71 H71 119.4
C70 C71 C72 121.2(2)
C72 C71 H71 119.4
C67 C72 C73 120.8(2)
C71 C72 C67 118.1(3)
C71 C72 C73 121.1(2)
C33 C73 H73A 109.1
C33 C73 H73B 109.1
C72 C73 C33 112.3(2)
C72 C73 H73A 109.1
C72 C73 H73B 109.1
H73A C73 H73B 107.9
Br1 Mg1 Mg2 52.9(2)
C1 Mg1 Br1 115.8(2)
C1 Mg1 Mg2 140.35(10)
O1 Mg1 Br1 101.0(2)
O1 Mg1 C1 110.05(12)
O1 Mg1 Mg2 109.51(8)
Br1 Mg2 Mg1 55.5(2)
C6 Mg2 Mg1 53.92(14)
C11 Mg2 Br1 116.9(2)
C11 Mg2 C6 119.37(17)
C11 Mg2 C16 113.71(13)
C11 Mg2 Mg1 136.04(10)
C16 Mg2 Br1 108.3(2)
C16 Mg2 C6 106.70(16)
C16 Mg2 Mg1 52.85(9)
O2 Mg2 Br1 101.8(2)
O2 Mg2 C6 100.65(14)
O2 Mg2 C11 108.45(11)
O2 Mg2 C16 106.54(11)
O2 Mg2 Mg1 115.50(8)
C21 O1 Mg1 122.88(17)
C24 O1 C21 108.6(2)
C24 O1 Mg1 127.6(2)
C25 O2 Mg2 122.52(16)
C28 O2 C25 108.9(2)
C28 O2 Mg2 126.95(17)
C31 O3 C29 116.8(2)
C34 O4 C30 116.7(2)
C40 O5 C38 117.5(2)
C43 O6 C39 117.7(2)
C49 O7 C47 118.3(2)
C48 O8 C52 117.5(3)
C58 O9 C56 117.4(2)
C61 O10 C57 117.2(2)
C67 O11 C65 118.5(2)
C70 O12 C66 117.2(2)

loop_
_geom_bond_atom_site_label_1
_geom_bond_atom_site_label_2
_geom_bond_distance
Br1 Mg1 2.403(10)
Br1 Mg2 2.327(11)
C1 H1A 0.9900
C1 H1B 0.9900
C1 C2 1.403(5)
C1 Mg1 2.116(3)
C2 H2A 0.9900
C2 H2B 0.9900
C2 C3 1.534(7)
C3 H3A 0.9900
C3 H3B 0.9900
C3 C4 1.408(8)
C4 H4A 0.9900
C4 H4B 0.9900
C4 C5 1.462(8)
C5 H5A 0.9800
C5 H5B 0.9800
C5 H5C 0.9800
C6 H6A 0.9900
C6 H6B 0.9900
C6 C7 1.471(7)
C6 Mg2 2.553(9)
C7 H7A 0.9900
C7 H7B 0.9900
C7 C8 1.510(5)
C8 H8A 0.9900
C8 H8B 0.9900
C8 C9 1.504(6)
C9 H9A 0.9900
C9 H9B 0.9900
C9 C10 1.469(7)
C10 H10A 0.9800
C10 H10B 0.9800
C10 H10C 0.9800
C11 H11A 0.9900
C11 H11B 0.9900
C11 C12 1.506(4)
C11 Mg2 2.109(3)
C12 H12A 0.9900
C12 H12B 0.9900
C12 C13 1.519(4)
C13 H13A 0.9900
C13 H13B 0.9900
C13 C14 1.494(4)
C14 H14A 0.9900
C14 H14B 0.9900
C14 C15 1.504(5)
C15 H15A 0.9800
C15 H15B 0.9800
C15 H15C 0.9800
C16 H16A 0.9900
C16 H16B 0.9900
C16 C17 1.476(5)
C16 Mg2 2.297(3)
C17 H17A 0.9900
C17 H17B 0.9900
C17 C18 1.512(5)
C18 H18A 0.9900
C18 H18B 0.9900
C18 C19 1.507(5)
C19 H19A 0.9900
C19 H19B 0.9900
C19 C20 1.502(6)
C20 H20A 0.9800
C20 H20B 0.9800
C20 H20C 0.9800
C21 H21A 0.9900
C21 H21B 0.9900
C21 C22 1.488(5)
C21 O1 1.451(4)
C22 H22A 0.9900
C22 H22B 0.9900
C22 C23 1.430(5)
C23 H23A 0.9900
C23 H23B 0.9900
C23 C24 1.444(5)
C24 H24A 0.9900
C24 H24B 0.9900
C24 O1 1.435(4)
C25 H25A 0.9900
C25 H25B 0.9900
C25 C26 1.485(4)
C25 O2 1.457(3)
C26 H26A 0.9900
C26 H26B 0.9900
C26 C27 1.474(5)
C27 H27A 0.9900
C27 H27B 0.9900
C27 C28 1.462(5)
C28 H28A 0.9900
C28 H28B 0.9900
C28 O2 1.449(3)
C29 H29A 0.9800
C29 H29B 0.9800
C29 H29C 0.9800
C29 O3 1.404(4)
C30 H30A 0.9800
C30 H30B 0.9800
C30 H30C 0.9800
C30 O4 1.413(4)
C31 C32 1.385(4)
C31 C36 1.380(4)
C31 O3 1.369(3)
C32 C33 1.382(4)
C33 C34 1.386(4)
C33 C73 1.509(4)
C34 C35 1.380(4)
C34 O4 1.366(3)
C35 H35 0.9500
C35 C36 1.386(4)
C36 C37 1.508(4)
C37 H37A 0.9900
C37 H37B 0.9900
C37 C42 1.499(4)
C38 H38A 0.9800
C38 H38B 0.9800
C38 H38C 0.9800
C38 O5 1.396(4)
C39 H39A 0.9800
C39 H39B 0.9800
C39 H39C 0.9800
C39 O6 1.396(4)
C40 C41 1.380(4)
C40 C45 1.378(4)
C40 O5 1.368(3)
C41 H41 0.9500
C41 C42 1.381(4)
C42 C43 1.383(4)
C43 C44 1.376(4)
C43 O6 1.370(3)
C44 H44 0.9500
C44 C45 1.382(4)
C45 C46 1.497(4)
C46 H46A 0.9900
C46 H46B 0.9900
C46 C51 1.500(4)
C47 H47A 0.9800
C47 H47B 0.9800
C47 H47C 0.9800
C47 O7 1.408(3)
C48 H48A 0.9800
C48 H48B 0.9800
C48 H48C 0.9800
C48 O8 1.379(4)
C49 C50 1.376(4)
C49 C54 1.385(4)
C49 O7 1.369(3)
C50 H50 0.9500
C50 C51 1.390(4)
C51 C52 1.381(4)
C52 C53 1.375(4)
C52 O8 1.379(3)
C53 H53 0.9500
C53 C54 1.377(4)
C54 C55 1.508(4)
C55 H55A 0.9900
C55 H55B 0.9900
C55 C60 1.508(4)
C56 H56A 0.9800
C56 H56B 0.9800
C56 H56C 0.9800
C56 O9 1.403(4)
C57 H57A 0.9800
C57 H57B 0.9800
C57 H57C 0.9800
C57 O10 1.411(3)
C58 C59 1.377(4)
C58 C63 1.378(4)
C58 O9 1.380(3)
C59 H59 0.9500
C59 C60 1.377(4)
C60 C61 1.386(4)
C61 C62 1.375(4)
C61 O10 1.369(3)
C62 H62 0.9500
C62 C63 1.383(4)
C63 C64 1.509(4)
C64 H64A 0.9900
C64 H64B 0.9900
C64 C69 1.497(4)
C65 H65A 0.9800
C65 H65B 0.9800
C65 H65C 0.9800
C65 O11 1.393(4)
C66 H66A 0.9800
C66 H66B 0.9800
C66 H66C 0.9800
C66 O12 1.392(3)
C67 C68 1.372(4)
C67 C72 1.383(4)
C67 O11 1.368(3)
C68 H68 0.9500
C68 C69 1.378(4)
C69 C70 1.379(4)
C70 C71 1.373(4)
C70 O12 1.375(3)
C71 H71 0.9500
C71 C72 1.378(4)
C72 C73 1.496(4)
C73 H73A 0.9900
C73 H73B 0.9900
Mg1 Mg2 2.7670(18)
Mg1 O1 2.046(3)
Mg2 O2 2.025(2)

loop_
_geom_hbond_atom_site_label_D
_geom_hbond_atom_site_label_H
_geom_hbond_atom_site_label_A
_geom_hbond_distance_DH
_geom_hbond_distance_HA
_geom_hbond_distance_DA
_geom_hbond_angle_DHA
_geom_hbond_site_symmetry_A
C21 H21B O5 0.99 2.52 3.333(4) 138.9 2_666
C25 H25B O12 0.99 2.59 3.463(4) 146.5 2_656
C35 H35 O6 0.95 2.61 3.224(4) 122.4 .
C57 H57A O2 0.98 2.62 3.498(4) 149.0 2_656
C59 H59 O7 0.95 2.64 3.164(4) 115.2 .
C62 H62 O12 0.95 2.50 3.193(4) 129.9 .

loop_
_geom_torsion_atom_site_label_1
_geom_torsion_atom_site_label_2
_geom_torsion_atom_site_label_3
_geom_torsion_atom_site_label_4
_geom_torsion
C1 C2 C3 C4 -117.3(7)
C2 C3 C4 C5 166.5(7)
C6 C7 C8 C9 -176.8(4)
C7 C8 C9 C10 178.2(4)
C11 C12 C13 C14 177.4(3)
C12 C13 C14 C15 -172.0(3)
C16 C17 C18 C19 179.2(3)
C17 C18 C19 C20 67.6(4)
C21 C22 C23 C24 24.4(6)
C22 C21 O1 C24 -2.6(4)
C22 C21 O1 Mg1 -172.4(2)
C22 C23 C24 O1 -26.2(6)
C23 C24 O1 C21 17.2(5)
C23 C24 O1 Mg1 -173.6(3)
C25 C26 C27 C28 33.8(4)
C26 C25 O2 C28 4.0(3)
C26 C25 O2 Mg2 170.2(2)
C26 C27 C28 O2 -31.5(4)
C27 C28 O2 C25 17.0(4)
C27 C28 O2 Mg2 -148.5(3)
C31 C32 C33 C34 -1.0(4)
C31 C32 C33 C73 177.9(2)
C31 C36 C37 C42 90.6(3)
C32 C31 C36 C35 -2.4(4)
C32 C31 C36 C37 178.5(2)
C32 C31 O3 C29 0.7(4)
C32 C33 C34 C35 -1.4(4)
C32 C33 C34 O4 178.4(2)
C32 C33 C73 C72 -86.4(3)
C33 C34 C35 C36 1.9(4)
C33 C34 O4 C30 172.1(3)
C34 C33 C73 C72 92.5(3)
C34 C35 C36 C31 0.0(4)
C34 C35 C36 C37 179.1(2)
C35 C34 O4 C30 -8.0(4)
C35 C36 C37 C42 -88.4(3)
C36 C31 C32 C33 2.9(4)
C36 C31 O3 C29 -179.0(2)
C36 C37 C42 C41 -92.1(3)
C36 C37 C42 C43 85.9(3)
C37 C42 C43 C44 -174.4(2)
C37 C42 C43 O6 4.5(4)
C40 C41 C42 C37 176.0(2)
C40 C41 C42 C43 -2.1(4)
C40 C45 C46 C51 91.1(3)
C41 C40 C45 C44 3.2(4)
C41 C40 C45 C46 -175.2(2)
C41 C40 O5 C38 -27.5(4)
C41 C42 C43 C44 3.7(4)
C41 C42 C43 O6 -177.5(2)
C42 C43 C44 C45 -1.8(4)
C42 C43 O6 C39 166.2(3)
C43 C44 C45 C40 -1.6(4)
C43 C44 C45 C46 176.8(2)
C44 C43 O6 C39 -15.0(4)
C44 C45 C46 C51 -87.3(3)
C45 C40 C41 C42 -1.4(4)
C45 C40 O5 C38 153.9(3)
C45 C46 C51 C50 -83.9(3)
C45 C46 C51 C52 94.4(3)
C46 C51 C52 C53 -178.0(2)
C46 C51 C52 O8 -0.4(4)
C49 C50 C51 C46 177.6(2)
C49 C50 C51 C52 -0.7(4)
C49 C54 C55 C60 82.3(3)
C50 C49 C54 C53 0.6(4)
C50 C49 C54 C55 -179.2(2)
C50 C49 O7 C47 -8.1(4)
C50 C51 C52 C53 0.3(4)
C50 C51 C52 O8 177.8(2)
C51 C52 C53 C54 0.5(4)
C51 C52 O8 C48 147.0(3)
C52 C53 C54 C49 -1.0(4)
C52 C53 C54 C55 178.8(2)
C53 C52 O8 C48 -35.5(4)
C53 C54 C55 C60 -97.5(3)
C54 C49 C50 C51 0.2(4)
C54 C49 O7 C47 171.2(2)
C54 C55 C60 C59 -94.4(3)
C54 C55 C60 C61 85.0(3)
C55 C60 C61 C62 -178.7(2)
C55 C60 C61 O10 1.6(4)
C58 C59 C60 C55 178.1(2)
C58 C59 C60 C61 -1.3(4)
C58 C63 C64 C69 99.8(3)
C59 C58 C63 C62 -0.2(4)
C59 C58 C63 C64 -179.6(2)
C59 C58 O9 C56 -20.8(4)
C59 C60 C61 C62 0.7(4)
C59 C60 C61 O10 -178.9(2)
C60 C61 C62 C63 0.1(4)
C60 C61 O10 C57 173.9(2)
C61 C62 C63 C58 -0.4(4)
C61 C62 C63 C64 179.0(2)
C62 C61 O10 C57 -5.8(4)
C62 C63 C64 C69 -79.6(3)
C63 C58 C59 C60 1.1(4)
C63 C58 O9 C56 159.2(3)
C63 C64 C69 C68 -88.4(3)
C63 C64 C69 C70 88.1(3)
C64 C69 C70 C71 -174.2(2)
C64 C69 C70 O12 3.3(3)
C67 C68 C69 C64 175.0(2)
C67 C68 C69 C70 -1.6(4)
C67 C72 C73 C33 84.7(3)
C68 C67 C72 C71 1.6(4)
C68 C67 C72 C73 -177.5(2)
C68 C67 O11 C65 -8.2(4)
C68 C69 C70 C71 2.3(4)
C68 C69 C70 O12 179.9(2)
C69 C70 C71 C72 -1.1(4)
C69 C70 O12 C66 142.7(3)
C70 C71 C72 C67 -0.9(4)
C70 C71 C72 C73 178.2(2)
C71 C70 O12 C66 -39.8(4)
C71 C72 C73 C33 -94.4(3)
C72 C67 C68 C69 -0.4(4)
C72 C67 O11 C65 172.5(3)
C73 C33 C34 C35 179.8(2)
C73 C33 C34 O4 -0.4(4)
Mg1 C1 C2 C3 171.1(4)
Mg2 C6 C7 C8 -151.8(3)
Mg2 C11 C12 C13 176.8(2)
Mg2 C16 C17 C18 -135.7(2)
O1 C21 C22 C23 -13.2(4)
O2 C25 C26 C27 -23.1(4)
O3 C31 C32 C33 -176.8(2)
O3 C31 C36 C35 177.3(2)
O3 C31 C36 C37 -1.8(4)
O4 C34 C35 C36 -177.9(2)
O5 C40 C41 C42 180.0(2)
O5 C40 C45 C44 -178.1(2)
O5 C40 C45 C46 3.5(4)
O6 C43 C44 C45 179.4(2)
O7 C49 C50 C51 179.5(2)
O7 C49 C54 C53 -178.7(2)
O7 C49 C54 C55 1.5(3)
O8 C52 C53 C54 -176.8(2)
O9 C58 C59 C60 -179.0(2)
O9 C58 C63 C62 179.9(2)
O9 C58 C63 C64 0.5(4)
O10 C61 C62 C63 179.8(2)
O11 C67 C68 C69 -179.7(2)
O11 C67 C72 C71 -179.0(2)
O11 C67 C72 C73 1.8(3)
O12 C70 C71 C72 -178.5(2)
